data_1508720
loop_
_publ_author_name
'Donohoe, Timothy J.'
'O'Riordan, Timothy J C'
'Peifer, Manuel'
'Jones, Christopher R.'
'Miles, Timothy J.'

_publ_section_title
;
 Asymmetric synthesis of the fully elaborated pyrrolidinone core of
 oxazolomycin A.
;
_journal_issue 21
_journal_name_full 'Organic letters'
_journal_page_first 5460
_journal_page_last 5463
_journal_paper_doi 10.1021/ol302541j
_journal_volume 14
_journal_year 2012
_chemical_absolute_configuration unk
_chemical_compound_source syn
_chemical_formula_moiety 'C31 H43 N1 O8 Si1'
_chemical_formula_sum 'C31 H43 N O8 Si'
_chemical_formula_weight 585.77
_space_group_IT_number 19
_symmetry_cell_setting orthorhombic
_symmetry_space_group_name_Hall 'P 2ac 2ab'
_symmetry_space_group_name_H-M 'P 21 21 21'
_atom_sites_solution_hydrogens geom
_atom_sites_solution_primary direct
_cell_angle_alpha 90
_cell_angle_beta 90
_cell_angle_gamma 90
_cell_formula_units_Z 4
_cell_length_a 9.50470(10)
_cell_length_b 13.4605(2)
_cell_length_c 24.4650(4)
_cell_measurement_reflns_used 3862
_cell_measurement_temperature 150
_cell_measurement_theta_max 28
_cell_measurement_theta_min 5
_cell_volume 3130.00(8)
_computing_cell_refinement 'DENZO/SCALEPACK (Otwinowski & Minor, 1997)'
_computing_data_collection 'COLLECT (Nonius, 2001).'
_computing_data_reduction 'DENZO/SCALEPACK (Otwinowski & Minor, 1997)'
_computing_molecular_graphics 'CAMERON (Watkin et al., 1996)'
_computing_publication_material 'CRYSTALS (Betteridge et al., 2003)'
_computing_structure_refinement 'CRYSTALS (Betteridge et al., 2003)'
_computing_structure_solution 'SIR92 (Altomare et al., 1994)'
_diffrn_ambient_temperature 150
_diffrn_measured_fraction_theta_full 0.973
_diffrn_measured_fraction_theta_max 0.971
_diffrn_measurement_device 'Nonius KappaCCD'
_diffrn_measurement_device_type Area
_diffrn_measurement_method \w
_diffrn_radiation_monochromator graphite
_diffrn_radiation_type 'Mo K\a'
_diffrn_radiation_wavelength 0.71073
_diffrn_reflns_av_R_equivalents 0.027
_diffrn_reflns_limit_h_max 12
_diffrn_reflns_limit_h_min -12
_diffrn_reflns_limit_k_max 17
_diffrn_reflns_limit_k_min -17
_diffrn_reflns_limit_l_max 32
_diffrn_reflns_limit_l_min -32
_diffrn_reflns_number 7093
_diffrn_reflns_theta_full 27.340
_diffrn_reflns_theta_max 27.898
_diffrn_reflns_theta_min 5.295
_diffrn_standards_number 0
_exptl_absorpt_coefficient_mu 0.124
_exptl_absorpt_correction_T_max 0.99
_exptl_absorpt_correction_T_min 0.98
_exptl_absorpt_correction_type multi-scan
_exptl_absorpt_process_details 'DENZO/SCALEPACK (Otwinowski & Minor, 1997)'
_exptl_crystal_colour colourless
_exptl_crystal_density_diffrn 1.243
_exptl_crystal_density_method 'not measured'
_exptl_crystal_description plate
_exptl_crystal_F_000 1256
_exptl_crystal_size_max 0.300
_exptl_crystal_size_mid 0.200
_exptl_crystal_size_min 0.100
_refine_diff_density_max 0.50
_refine_diff_density_min -0.34
_refine_ls_extinction_method None
_refine_ls_goodness_of_fit_ref 1.0441
_refine_ls_hydrogen_treatment none
_refine_ls_matrix_type full
_refine_ls_number_parameters 370
_refine_ls_number_reflns 4079
_refine_ls_number_restraints 0
_refine_ls_R_factor_all 0.0557
_refine_ls_R_factor_gt 0.0516
_refine_ls_shift/su_max 0.0003193
_refine_ls_shift/su_mean 5.6995649
_refine_ls_structure_factor_coef Fsqd
_refine_ls_weighting_details
;
 Method= Modified Sheldrick 
 w=1/[\s^2^(F^2^) + ( 0.05P)^2^ + 4.30P] 
 ,where P=(max(Fo^2^,0) + 2Fc^2^)/3 
;
_refine_ls_weighting_scheme calc
_refine_ls_wR_factor_all 0.1453
_refine_ls_wR_factor_gt 0.1425
_refine_ls_wR_factor_ref 0.1453
_reflns_limit_h_max 12
_reflns_limit_h_min 0
_reflns_limit_k_max 17
_reflns_limit_k_min 0
_reflns_limit_l_max 32
_reflns_limit_l_min 0
_reflns_number_gt 3805
_reflns_number_total 4086
_reflns_threshold_expression I>2.0\s(I)
_oxford_diffrn_Wilson_B_factor 2.34
_oxford_diffrn_Wilson_scale 1.47
_oxford_refine_ls_r_factor_ref 0.0557
_oxford_refine_ls_scale 0.859(4)
_oxford_reflns_number_all 4079
_oxford_reflns_threshold_expression_ref I>-3.0\s(I)
_cod_data_source_file ol302541j_si_002.cif
_cod_data_source_block Final_Acid
_cod_depositor_comments
;
The following automatic conversions were performed:

'_symmetry_cell_setting' value 'Orthorhombic' changed to
'orthorhombic' according to
/home/saulius/struct/CIF-dictionaries/cif_core.dic dictionary named
'cif_core.dic' version 2.4.2 from 2011-04-26.

Automatic conversion script
Id: cif_fix_values 1891 2012-01-12 08:04:46Z andrius 
;
_cod_original_sg_symbol_H-M 'P 21 21 21 '
_cod_original_formula_sum 'C31 H43 N1 O8 Si1'
_cod_database_code 1508720

loop_
_symmetry_equiv_pos_as_xyz
x,y,z
x+1/2,-y+1/2,-z
-x,y+1/2,-z+1/2
-x+1/2,-y,z+1/2

loop_
_atom_site_label
_atom_site_type_symbol
_atom_site_fract_x
_atom_site_fract_y
_atom_site_fract_z
_atom_site_U_iso_or_equiv
_atom_site_occupancy
_atom_site_adp_type
_atom_site_refinement_flags_posn
Si1 Si -0.63412(10) -0.46936(7) -0.34827(4) 0.0228 1.0000 Uani .
O2 O -0.6267(3) -0.43324(18) -0.41267(10) 0.0253 1.0000 Uani .
C3 C -0.5352(4) -0.4791(2) -0.45154(14) 0.0241 1.0000 Uani .
C4 C -0.5019(4) -0.4047(2) -0.49648(14) 0.0227 1.0000 Uani .
N5 N -0.6293(3) -0.3719(2) -0.52411(12) 0.0254 1.0000 Uani .
C6 C -0.6133(4) -0.3554(3) -0.57754(14) 0.0266 1.0000 Uani .
O7 O -0.6997(3) -0.3152(2) -0.60830(11) 0.0373 1.0000 Uani .
C8 C -0.4692(4) -0.3916(3) -0.59524(14) 0.0251 1.0000 Uani .
C9 C -0.4141(4) -0.4518(2) -0.54600(14) 0.0215 1.0000 Uani .
O10 O -0.4568(3) -0.55197(17) -0.55388(10) 0.0241 1.0000 Uani .
C11 C -0.2544(4) -0.4453(3) -0.53604(14) 0.0243 1.0000 Uani .
O12 O -0.2301(3) -0.5107(2) -0.49127(10) 0.0290 1.0000 Uani .
C13 C -0.1047(4) -0.4904(4) -0.46137(18) 0.0413 1.0000 Uani .
C14 C -0.1589(4) -0.4655(3) -0.58538(15) 0.0274 1.0000 Uani .
C15 C -0.1660(4) -0.5662(3) -0.61464(16) 0.0298 1.0000 Uani .
C16 C -0.1123(4) -0.6532(3) -0.58125(18) 0.0304 1.0000 Uani .
O17 O 0.0396(3) -0.6423(2) -0.57554(13) 0.0358 1.0000 Uani .
C18 C 0.1062(4) -0.7143(3) -0.54842(17) 0.0321 1.0000 Uani .
O19 O 0.0457(3) -0.7819(2) -0.52579(14) 0.0402 1.0000 Uani .
C20 C 0.2613(5) -0.7015(5) -0.5497(3) 0.0568 1.0000 Uani .
C21 C -0.0875(5) -0.5590(4) -0.66900(18) 0.0426 1.0000 Uani .
C22 C -0.4768(5) -0.4413(3) -0.65073(15) 0.0328 1.0000 Uani .
C23 C -0.4249(4) -0.3111(3) -0.47453(15) 0.0255 1.0000 Uani .
O24 O -0.3591(3) -0.3254(2) -0.42835(10) 0.0326 1.0000 Uani .
O25 O -0.4254(4) -0.23295(19) -0.49942(12) 0.0362 1.0000 Uani .
C26 C -0.4512(4) -0.5005(3) -0.32468(15) 0.0278 1.0000 Uani .
C27 C -0.3504(5) -0.4292(3) -0.31259(18) 0.0378 1.0000 Uani .
C28 C -0.2124(5) -0.4546(4) -0.3014(2) 0.0487 1.0000 Uani .
C29 C -0.1700(5) -0.5531(4) -0.30279(18) 0.0458 1.0000 Uani .
C30 C -0.2665(5) -0.6255(4) -0.3151(2) 0.0466 1.0000 Uani .
C31 C -0.4062(5) -0.5993(3) -0.3253(2) 0.0398 1.0000 Uani .
C32 C -0.7312(4) -0.3648(3) -0.31351(16) 0.0304 1.0000 Uani .
C33 C -0.8682(5) -0.3511(3) -0.34583(19) 0.0433 1.0000 Uani .
C34 C -0.7695(6) -0.3910(4) -0.25417(17) 0.0430 1.0000 Uani .
C35 C -0.6467(6) -0.2671(3) -0.3144(2) 0.0481 1.0000 Uani .
C36 C -0.7439(4) -0.5848(3) -0.34331(17) 0.0298 1.0000 Uani .
C37 C -0.8225(4) -0.6178(3) -0.3882(2) 0.0372 1.0000 Uani .
C38 C -0.9063(5) -0.7020(4) -0.3847(3) 0.0552 1.0000 Uani .
C39 C -0.9174(6) -0.7536(3) -0.3365(3) 0.0632 1.0000 Uani .
C40 C -0.8416(6) -0.7233(4) -0.2918(3) 0.0615 1.0000 Uani .
C41 C -0.7537(5) -0.6394(3) -0.2946(2) 0.0421 1.0000 Uani .
H31 H -0.5818 -0.5354 -0.4670 0.0291 1.0000 Uiso R
H32 H -0.4493 -0.4999 -0.4332 0.0291 1.0000 Uiso R
H81 H -0.4079 -0.3321 -0.5981 0.0297 1.0000 Uiso R
H111 H -0.2337 -0.3786 -0.5228 0.0282 1.0000 Uiso R
H131 H -0.1017 -0.5298 -0.4282 0.0628 1.0000 Uiso R
H132 H -0.0240 -0.5055 -0.4841 0.0632 1.0000 Uiso R
H133 H -0.1020 -0.4205 -0.4519 0.0631 1.0000 Uiso R
H141 H -0.1839 -0.4170 -0.6134 0.0333 1.0000 Uiso R
H142 H -0.0614 -0.4556 -0.5729 0.0332 1.0000 Uiso R
H151 H -0.2650 -0.5775 -0.6226 0.0356 1.0000 Uiso R
H161 H -0.1303 -0.7147 -0.6009 0.0366 1.0000 Uiso R
H162 H -0.1534 -0.6550 -0.5450 0.0369 1.0000 Uiso R
H203 H 0.2970 -0.7081 -0.5132 0.0860 1.0000 Uiso R
H202 H 0.3020 -0.7509 -0.5728 0.0863 1.0000 Uiso R
H201 H 0.2798 -0.6359 -0.5632 0.0860 1.0000 Uiso R
H213 H -0.0855 -0.6241 -0.6859 0.0640 1.0000 Uiso R
H212 H -0.1374 -0.5142 -0.6930 0.0643 1.0000 Uiso R
H211 H 0.0068 -0.5352 -0.6628 0.0639 1.0000 Uiso R
H221 H -0.3837 -0.4528 -0.6642 0.0489 1.0000 Uiso R
H222 H -0.5256 -0.4007 -0.6766 0.0487 1.0000 Uiso R
H223 H -0.5271 -0.5038 -0.6475 0.0490 1.0000 Uiso R
H271 H -0.3773 -0.3623 -0.3125 0.0447 1.0000 Uiso R
H281 H -0.1475 -0.4046 -0.2927 0.0584 1.0000 Uiso R
H291 H -0.0751 -0.5697 -0.2956 0.0548 1.0000 Uiso R
H301 H -0.2404 -0.6930 -0.3162 0.0561 1.0000 Uiso R
H311 H -0.4701 -0.6485 -0.3331 0.0481 1.0000 Uiso R
H333 H -0.9186 -0.2936 -0.3322 0.0664 1.0000 Uiso R
H331 H -0.9255 -0.4099 -0.3414 0.0660 1.0000 Uiso R
H332 H -0.8448 -0.3412 -0.3838 0.0660 1.0000 Uiso R
H341 H -0.8164 -0.3366 -0.2368 0.0650 1.0000 Uiso R
H342 H -0.8315 -0.4470 -0.2532 0.0651 1.0000 Uiso R
H343 H -0.6875 -0.4068 -0.2333 0.0652 1.0000 Uiso R
H352 H -0.7123 -0.2146 -0.3073 0.0718 1.0000 Uiso R
H353 H -0.6048 -0.2584 -0.3500 0.0716 1.0000 Uiso R
H351 H -0.5763 -0.2679 -0.2862 0.0717 1.0000 Uiso R
H371 H -0.8164 -0.5829 -0.4214 0.0449 1.0000 Uiso R
H381 H -0.9540 -0.7263 -0.4154 0.0672 1.0000 Uiso R
H391 H -0.9749 -0.8087 -0.3344 0.0761 1.0000 Uiso R
H401 H -0.8500 -0.7570 -0.2585 0.0729 1.0000 Uiso R
H411 H -0.7010 -0.6203 -0.2642 0.0500 1.0000 Uiso R
H241 H -0.3112 -0.3746 -0.4344 0.0498 1.0000 Uiso R
H101 H -0.4392 -0.5888 -0.5273 0.0362 1.0000 Uiso R
H51 H -0.7048 -0.3569 -0.5066 0.0300 1.0000 Uiso R

loop_
_atom_site_aniso_label
_atom_site_aniso_U_11
_atom_site_aniso_U_22
_atom_site_aniso_U_33
_atom_site_aniso_U_23
_atom_site_aniso_U_13
_atom_site_aniso_U_12
Si1 0.0217(4) 0.0214(4) 0.0252(4) 0.0023(3) 0.0022(4) 0.0012(4)
O2 0.0216(11) 0.0304(12) 0.0238(11) 0.0029(9) 0.0036(10) 0.0060(11)
C3 0.0247(15) 0.0204(15) 0.0272(15) 0.0004(13) 0.0040(14) 0.0016(14)
C4 0.0223(16) 0.0195(14) 0.0263(16) -0.0007(12) 0.0005(13) 0.0004(13)
N5 0.0218(13) 0.0264(14) 0.0281(13) -0.0010(11) 0.0011(13) 0.0036(13)
C6 0.0269(17) 0.0251(16) 0.0277(16) -0.0029(13) -0.0021(14) 0.0065(14)
O7 0.0372(15) 0.0444(16) 0.0302(13) -0.0043(12) -0.0058(12) 0.0204(14)
C8 0.0287(17) 0.0204(15) 0.0263(16) 0.0020(12) 0.0003(14) 0.0058(14)
C9 0.0216(14) 0.0177(15) 0.0253(15) 0.0011(12) -0.0001(13) -0.0027(12)
O10 0.0239(11) 0.0168(11) 0.0317(12) 0.0005(9) -0.0001(10) -0.0007(9)
C11 0.0242(16) 0.0214(16) 0.0271(16) 0.0021(13) 0.0017(13) -0.0008(13)
O12 0.0235(12) 0.0340(13) 0.0295(12) 0.0076(11) -0.0019(10) -0.0006(11)
C13 0.030(2) 0.055(3) 0.040(2) 0.0038(19) -0.0104(17) -0.0003(19)
C14 0.0222(16) 0.0279(17) 0.0320(17) 0.0062(14) 0.0039(14) 0.0006(14)
C15 0.0244(17) 0.0306(18) 0.0344(19) -0.0011(15) 0.0015(15) 0.0031(15)
C16 0.0182(16) 0.0288(17) 0.044(2) 0.0009(16) 0.0024(15) -0.0003(14)
O17 0.0224(12) 0.0346(15) 0.0503(17) 0.0096(13) -0.0030(12) -0.0005(12)
C18 0.0253(18) 0.0324(19) 0.0386(19) 0.0021(16) -0.0009(16) 0.0022(15)
O19 0.0331(15) 0.0321(14) 0.0552(18) 0.0110(13) 0.0035(15) 0.0027(13)
C20 0.025(2) 0.067(3) 0.078(4) 0.020(3) -0.009(2) -0.003(2)
C21 0.043(2) 0.049(2) 0.036(2) -0.0012(18) 0.0056(18) 0.008(2)
C22 0.038(2) 0.0344(19) 0.0260(17) -0.0011(15) -0.0026(16) 0.0111(17)
C23 0.0277(17) 0.0211(16) 0.0275(16) -0.0006(13) 0.0042(14) -0.0024(14)
O24 0.0386(15) 0.0307(13) 0.0284(12) 0.0012(10) -0.0037(12) -0.0075(13)
O25 0.0498(18) 0.0220(13) 0.0368(14) 0.0025(11) -0.0051(14) -0.0039(12)
C26 0.0263(17) 0.0305(18) 0.0267(16) 0.0042(14) 0.0020(14) 0.0014(15)
C27 0.029(2) 0.041(2) 0.043(2) -0.0132(18) 0.0040(18) -0.0008(18)
C28 0.030(2) 0.067(3) 0.049(3) -0.022(2) -0.0014(19) -0.001(2)
C29 0.029(2) 0.073(3) 0.036(2) -0.003(2) -0.0020(17) 0.012(2)
C30 0.034(2) 0.048(3) 0.057(3) 0.014(2) 0.001(2) 0.013(2)
C31 0.030(2) 0.030(2) 0.059(3) 0.0086(18) -0.0039(19) 0.0048(17)
C32 0.0324(19) 0.0257(17) 0.0330(18) 0.0016(14) 0.0089(16) 0.0044(16)
C33 0.041(2) 0.041(2) 0.048(2) 0.0063(19) 0.007(2) 0.022(2)
C34 0.053(3) 0.044(2) 0.032(2) 0.0002(17) 0.011(2) 0.010(2)
C35 0.058(3) 0.0224(18) 0.064(3) -0.0060(18) 0.020(3) -0.002(2)
C36 0.0238(16) 0.0242(17) 0.042(2) 0.0038(15) 0.0058(16) 0.0028(14)
C37 0.0242(18) 0.030(2) 0.057(3) -0.0071(18) 0.0031(18) 0.0004(16)
C38 0.023(2) 0.044(3) 0.098(4) -0.023(3) 0.013(2) -0.0059(19)
C39 0.036(2) 0.025(2) 0.128(6) -0.003(3) 0.029(3) -0.0045(19)
C40 0.047(3) 0.035(2) 0.102(5) 0.028(3) 0.033(3) 0.008(2)
C41 0.037(2) 0.032(2) 0.057(3) 0.0148(19) 0.011(2) 0.0018(18)

loop_
_atom_type_symbol
_atom_type_scat_dispersion_real
_atom_type_scat_dispersion_imag
_atom_type_scat_Cromer_Mann_a1
_atom_type_scat_Cromer_Mann_b1
_atom_type_scat_Cromer_Mann_a2
_atom_type_scat_Cromer_Mann_b2
_atom_type_scat_Cromer_Mann_a3
_atom_type_scat_Cromer_Mann_b3
_atom_type_scat_Cromer_Mann_a4
_atom_type_scat_Cromer_Mann_b4
_atom_type_scat_Cromer_Mann_c
_atom_type_scat_source
C 0.0033 0.0016 2.3100 20.8439 1.0200 10.2075 1.5886 0.5687 0.8650 51.6512 0.2156 'International Tables Vol C 4.2.6.8 and 6.1.1.4'
H 0.0000 0.0000 0.4930 10.5109 0.3229 26.1257 0.1402 3.1424 0.0408 57.7998 0.0030 'International Tables Vol C 4.2.6.8 and 6.1.1.4'
N 0.0061 0.0033 12.2126 0.0057 3.1322 9.8933 2.0125 28.9975 1.1663 0.5826 -11.5290 'International Tables Vol C 4.2.6.8 and 6.1.1.4'
O 0.0106 0.0060 3.0485 13.2771 2.2868 5.7011 1.5463 0.3239 0.8670 32.9089 0.2508 'International Tables Vol C 4.2.6.8 and 6.1.1.4'
Si 0.0817 0.0704 6.2915 2.4386 3.0353 32.3337 1.9891 0.6785 1.5410 81.6937 1.1407 'International Tables Vol C 4.2.6.8 and 6.1.1.4'

loop_
_geom_angle_atom_site_label_1
_geom_angle_atom_site_label_2
_geom_angle_atom_site_label_3
_geom_angle
_geom_angle_publ_flag
O2 Si1 C26 108.62(15) yes
O2 Si1 C32 103.39(15) yes
C26 Si1 C32 118.75(18) yes
O2 Si1 C36 109.24(17) yes
C26 Si1 C36 108.06(17) yes
C32 Si1 C36 108.48(17) yes
Si1 O2 C3 122.3(2) yes
O2 C3 C4 108.8(3) yes
O2 C3 H31 108.9 no
C4 C3 H31 109.5 no
O2 C3 H32 109.1 no
C4 C3 H32 110.4 no
H31 C3 H32 110.1 no
C3 C4 N5 111.3(3) yes
C3 C4 C9 113.2(3) yes
N5 C4 C9 101.7(3) yes
C3 C4 C23 112.5(3) yes
N5 C4 C23 107.9(3) yes
C9 C4 C23 109.7(3) yes
C4 N5 C6 114.2(3) yes
C4 N5 H51 122.3 no
C6 N5 H51 123.0 no
N5 C6 O7 126.3(4) yes
N5 C6 C8 109.2(3) yes
O7 C6 C8 124.4(3) yes
C6 C8 C9 104.6(3) yes
C6 C8 C22 110.8(3) yes
C9 C8 C22 119.0(3) yes
C6 C8 H81 106.9 no
C9 C8 H81 106.2 no
C22 C8 H81 108.7 no
C8 C9 C4 101.9(3) yes
C8 C9 O10 107.1(3) yes
C4 C9 O10 109.2(3) yes
C8 C9 C11 115.4(3) yes
C4 C9 C11 111.8(3) yes
O10 C9 C11 110.9(3) yes
C9 O10 H101 113.6 no
C9 C11 O12 104.3(3) yes
C9 C11 C14 116.7(3) yes
O12 C11 C14 113.5(3) yes
C9 C11 H111 107.7 no
O12 C11 H111 106.3 no
C14 C11 H111 107.8 no
C11 O12 C13 114.3(3) yes
O12 C13 H131 110.4 no
O12 C13 H132 109.1 no
H131 C13 H132 110.0 no
O12 C13 H133 109.4 no
H131 C13 H133 109.2 no
H132 C13 H133 108.7 no
C11 C14 C15 119.8(3) yes
C11 C14 H141 106.8 no
C15 C14 H141 104.7 no
C11 C14 H142 106.8 no
C15 C14 H142 107.7 no
H141 C14 H142 110.9 no
C14 C15 C16 114.6(3) yes
C14 C15 C21 109.2(3) yes
C16 C15 C21 110.7(3) yes
C14 C15 H151 105.9 no
C16 C15 H151 108.2 no
C21 C15 H151 107.9 no
C15 C16 O17 107.9(3) yes
C15 C16 H161 109.4 no
O17 C16 H161 107.9 no
C15 C16 H162 112.1 no
O17 C16 H162 108.3 no
H161 C16 H162 111.2 no
C16 O17 C18 116.4(3) yes
O17 C18 O19 123.3(4) yes
O17 C18 C20 112.1(4) yes
O19 C18 C20 124.7(4) yes
C18 C20 H203 108.7 no
C18 C20 H202 109.5 no
H203 C20 H202 110.1 no
C18 C20 H201 107.2 no
H203 C20 H201 109.9 no
H202 C20 H201 111.3 no
C15 C21 H213 108.9 no
C15 C21 H212 109.2 no
H213 C21 H212 108.4 no
C15 C21 H211 109.7 no
H213 C21 H211 110.4 no
H212 C21 H211 110.2 no
C8 C22 H221 109.6 no
C8 C22 H222 111.3 no
H221 C22 H222 108.3 no
C8 C22 H223 109.5 no
H221 C22 H223 110.1 no
H222 C22 H223 108.0 no
C4 C23 O24 113.9(3) yes
C4 C23 O25 121.8(3) yes
O24 C23 O25 124.3(3) yes
C23 O24 H241 103.3 no
Si1 C26 C27 123.3(3) yes
Si1 C26 C31 119.5(3) yes
C27 C26 C31 116.7(4) yes
C26 C27 C28 121.7(4) yes
C26 C27 H271 118.5 no
C28 C27 H271 119.7 no
C27 C28 C29 120.5(5) yes
C27 C28 H281 119.5 no
C29 C28 H281 120.1 no
C28 C29 C30 119.4(4) yes
C28 C29 H291 119.9 no
C30 C29 H291 120.6 no
C29 C30 C31 119.7(5) yes
C29 C30 H301 121.1 no
C31 C30 H301 119.3 no
C30 C31 C26 122.0(4) yes
C30 C31 H311 118.9 no
C26 C31 H311 119.1 no
Si1 C32 C33 105.8(3) yes
Si1 C32 C34 111.7(3) yes
C33 C32 C34 108.3(4) yes
Si1 C32 C35 112.1(3) yes
C33 C32 C35 109.4(4) yes
C34 C32 C35 109.4(4) yes
C32 C33 H333 109.7 no
C32 C33 H331 108.8 no
H333 C33 H331 109.6 no
C32 C33 H332 108.5 no
H333 C33 H332 109.6 no
H331 C33 H332 110.6 no
C32 C34 H341 110.7 no
C32 C34 H342 110.6 no
H341 C34 H342 107.7 no
C32 C34 H343 111.2 no
H341 C34 H343 108.2 no
H342 C34 H343 108.3 no
C32 C35 H352 106.8 no
C32 C35 H353 109.4 no
H352 C35 H353 110.0 no
C32 C35 H351 110.1 no
H352 C35 H351 109.4 no
H353 C35 H351 111.1 no
Si1 C36 C37 120.6(3) yes
Si1 C36 C41 121.7(3) yes
C37 C36 C41 117.7(4) yes
C36 C37 C38 121.1(5) yes
C36 C37 H371 119.1 no
C38 C37 H371 119.8 no
C37 C38 C39 120.8(6) yes
C37 C38 H381 120.9 no
C39 C38 H381 118.3 no
C38 C39 C40 119.6(5) yes
C38 C39 H391 120.1 no
C40 C39 H391 120.3 no
C39 C40 C41 120.7(5) yes
C39 C40 H401 120.4 no
C41 C40 H401 118.8 no
C40 C41 C36 120.1(5) yes
C40 C41 H411 120.0 no
C36 C41 H411 119.8 no

loop_
_geom_bond_atom_site_label_1
_geom_bond_atom_site_label_2
_geom_bond_distance
_geom_bond_publ_flag
Si1 O2 1.650(2) yes
Si1 C26 1.880(4) yes
Si1 C32 1.886(4) yes
Si1 C36 1.876(4) yes
O2 C3 1.429(4) yes
C3 C4 1.521(5) yes
C3 H31 0.955 no
C3 H32 0.973 no
C4 N5 1.455(5) yes
C4 C9 1.602(5) yes
C4 C23 1.553(5) yes
N5 C6 1.334(4) yes
N5 H51 0.860 no
C6 O7 1.239(4) yes
C6 C8 1.517(5) yes
C8 C9 1.543(5) yes
C8 C22 1.515(5) yes
C8 H81 0.993 no
C9 O10 1.422(4) yes
C9 C11 1.539(5) yes
O10 H101 0.835 no
C11 O12 1.424(4) yes
C11 C14 1.535(5) yes
C11 H111 0.975 no
O12 C13 1.425(5) yes
C13 H131 0.970 no
C13 H132 0.969 no
C13 H133 0.969 no
C14 C15 1.534(5) yes
C14 H141 0.975 no
C14 H142 0.984 no
C15 C16 1.517(5) yes
C15 C21 1.528(6) yes
C15 H151 0.973 no
C16 O17 1.458(4) yes
C16 H161 0.972 no
C16 H162 0.969 no
O17 C18 1.335(5) yes
C18 O19 1.210(5) yes
C18 C20 1.485(6) yes
C20 H203 0.959 no
C20 H202 0.954 no
C20 H201 0.960 no
C21 H213 0.970 no
C21 H212 0.965 no
C21 H211 0.964 no
C22 H221 0.956 no
C22 H222 0.956 no
C22 H223 0.970 no
C23 O24 1.305(5) yes
C23 O25 1.215(4) yes
O24 H241 0.817 no
C26 C27 1.388(6) yes
C26 C31 1.396(6) yes
C27 C28 1.383(6) yes
C27 H271 0.936 no
C28 C29 1.386(8) yes
C28 H281 0.937 no
C29 C30 1.372(7) yes
C29 H291 0.946 no
C30 C31 1.397(6) yes
C30 H301 0.941 no
C31 H311 0.919 no
C32 C33 1.534(6) yes
C32 C34 1.538(5) yes
C32 C35 1.540(6) yes
C33 H333 0.970 no
C33 H331 0.967 no
C33 H332 0.965 no
C34 H341 0.957 no
C34 H342 0.957 no
C34 H343 0.955 no
C35 H352 0.959 no
C35 H353 0.966 no
C35 H351 0.960 no
C36 C37 1.400(6) yes
C36 C41 1.403(6) yes
C37 C38 1.387(6) yes
C37 H371 0.940 no
C38 C39 1.372(9) yes
C38 H381 0.937 no
C39 C40 1.372(10) yes
C39 H391 0.922 no
C40 C41 1.407(7) yes
C40 H401 0.936 no
C41 H411 0.934 no

loop_
_geom_hbond_atom_site_label_D
_geom_hbond_atom_site_label_H
_geom_hbond_atom_site_label_A
_geom_hbond_site_symmetry_A
_geom_hbond_angle_DHA
_geom_hbond_distance_DH
_geom_hbond_distance_HA
_geom_hbond_distance_DA
_geom_hbond_publ_flag
C15 H151 O10 . 123 0.97 2.50 3.145(6) yes
C16 H162 O12 . 126 0.97 2.46 3.127(6) yes
C20 H203 O19 2_534 133 0.96 2.55 3.281(6) yes
O24 H241 O12 . 153 0.82 2.43 3.178(6) yes
O24 H241 C13 . 163 0.82 2.59 3.381(6) yes
O10 H101 O19 2_434 158 0.83 2.18 2.966(6) yes
N5 H51 O25 2_444 150 0.86 2.42 3.200(6) yes

loop_
_cod_related_entry_id
_cod_related_entry_database
_cod_related_entry_code
1 ChemSpider 30652048
